data_4504134
loop_
_publ_author_name
'Kodama, Koichi'
'Kobayashi, Yuka'
'Saigo, Kazuhiko'

_publ_section_title
;
 Role of the Relative Molecular Length of the Components in Ternary
 Inclusion Crystals in the Chiral Recognition and Assembly of
 Supramolecular Helical Architectures
;
_journal_issue 5
_journal_name_full 'Crystal Growth &amp; Design'
_journal_page_first 935
_journal_paper_doi 10.1021/cg060849c
_journal_volume 7
_journal_year 2007
_chemical_absolute_configuration rm
_chemical_formula_moiety 'C31 H35 N O4 '
_chemical_formula_sum 'C31 H35 N O4'
_chemical_formula_weight 485.62
_space_group_IT_number 4
_symmetry_cell_setting monoclinic
_symmetry_Int_Tables_number 4
_symmetry_space_group_name_Hall 'P 2yb'
_symmetry_space_group_name_H-M 'P 1 21 1'
_cell_angle_alpha 90
_cell_angle_beta 101.213(7)
_cell_angle_gamma 90
_cell_formula_units_Z 2
_cell_length_a 13.696(2)
_cell_length_b 5.9970(7)
_cell_length_c 17.017(4)
_cell_measurement_temperature 296.1
_cell_volume 1371.0(4)
_computing_cell_refinement Unknown
_computing_data_collection Unknown
_computing_data_reduction CrystalStructure
_computing_publication_material 'CrystalStructure 3.6.0'
_computing_structure_refinement CRYSTALS
_computing_structure_solution SIR92
_diffrn_measured_fraction_theta_full 0.7210
_diffrn_measured_fraction_theta_max 0.7210
_diffrn_measurement_device_type CCD
_diffrn_measurement_method \w
_diffrn_radiation_type 'Mo K\a'
_diffrn_radiation_wavelength 0.7107
_diffrn_reflns_limit_h_max 13
_diffrn_reflns_limit_h_min 0
_diffrn_reflns_limit_k_max 6
_diffrn_reflns_limit_k_min 0
_diffrn_reflns_limit_l_max 17
_diffrn_reflns_limit_l_min -18
_diffrn_reflns_number 1789
_diffrn_reflns_theta_full 24.39
_diffrn_reflns_theta_max 24.39
_exptl_absorpt_coefficient_mu 0.077
_exptl_absorpt_correction_type none
_exptl_crystal_colour nONE
_exptl_crystal_density_diffrn 1.176
_exptl_crystal_density_method 'not measured'
_exptl_crystal_description nONE
_exptl_crystal_F_000 520.00
_exptl_crystal_size_max 0.30
_exptl_crystal_size_mid 0.20
_exptl_crystal_size_min 0.10
_refine_diff_density_max 0.22
_refine_diff_density_min -0.25
_refine_ls_extinction_method none
_refine_ls_goodness_of_fit_ref 0.563
_refine_ls_hydrogen_treatment refall
_refine_ls_number_parameters 358
_refine_ls_number_reflns 1474
_refine_ls_R_factor_gt 0.0490
_refine_ls_shift/su_max 0.0000
_refine_ls_structure_factor_coef F
_refine_ls_weighting_details 'w = 1/[0.0010Fo^2^ + 3.0000\s(Fo^2^) + 0.5000]'
_refine_ls_weighting_scheme calc
_refine_ls_wR_factor_ref 0.0570
_reflns_number_gt 844
_reflns_number_total 1787
_reflns_threshold_expression F^2^>2.0\s(F^2^)
_cod_data_source_file cg060849csi20061127_100443.cif
_cod_data_source_block '_(1S,2R)-1_2a_(R)-3b'
_cod_original_formula_sum 'C31 H35 N O4 '
_cod_database_code 4504134

loop_
_symmetry_equiv_pos_site_id
_symmetry_equiv_pos_as_xyz
1 +X,+Y,+Z
2 -X,1/2+Y,-Z

loop_
_atom_site_label
_atom_site_type_symbol
_atom_site_fract_x
_atom_site_fract_y
_atom_site_fract_z
_atom_site_U_iso_or_equiv
_atom_site_adp_type
_atom_site_occupancy
_atom_site_symmetry_multiplicity
_atom_site_calc_flag
_atom_site_refinement_flags
O(1) O 0.8594(4) 0.3391(8) 0.6038(3) 0.065(2) Uani 1.00 1 d .
O(2) O 0.9092(5) -0.3746(11) 0.4121(4) 0.076(3) Uani 1.00 1 d .
O(3) O 0.9093(5) -0.7097(10) 0.3576(4) 0.072(3) Uani 1.00 1 d .
O(4) O 1.0091(5) -0.9676(11) 0.2699(4) 0.075(2) Uani 1.00 1 d .
N(5) N 0.9073(5) 0.0157(11) 0.4959(4) 0.059(3) Uani 1.00 1 d .
C(6) C 0.7829(7) -0.454(2) 0.2977(6) 0.053(3) Uani 1.00 1 d .
C(7) C 0.7262(7) 0.020(1) 0.4933(5) 0.050(3) Uani 1.00 1 d .
C(8) C 0.7742(7) 0.056(2) 0.6724(5) 0.058(4) Uani 1.00 1 d .
C(9) C 0.7033(7) 0.221(1) 0.4541(5) 0.056(4) Uani 1.00 1 d .
C(10) C 0.8264(7) -0.0274(13) 0.5435(6) 0.055(4) Uani 1.00 1 d .
C(11) C 0.5592(8) -0.102(2) 0.4442(6) 0.070(4) Uani 1.00 1 d .
C(12) C 0.5365(8) 0.094(2) 0.4037(6) 0.068(4) Uani 1.00 1 d .
C(13) C 0.8749(8) -0.514(2) 0.3590(6) 0.062(4) Uani 1.00 1 d .
C(14) C 0.8525(7) 0.108(1) 0.6224(5) 0.059(4) Uani 1.00 1 d .
C(15) C 0.6094(8) 0.259(1) 0.4097(6) 0.062(4) Uani 1.00 1 d .
C(16) C 0.7390(7) -0.247(2) 0.2991(6) 0.064(4) Uani 1.00 1 d .
C(17) C 0.6108(8) -0.350(2) 0.1882(7) 0.078(4) Uani 1.00 1 d .
C(18) C 0.9021(9) -0.950(2) 0.1345(6) 0.068(4) Uani 1.00 1 d .
C(19) C 0.7411(8) -0.607(2) 0.2408(6) 0.068(4) Uani 1.00 1 d .
C(20) C 0.6267(9) 0.154(2) 0.7188(6) 0.081(5) Uani 1.00 1 d .
C(21) C 0.6532(8) -0.143(2) 0.4886(5) 0.063(4) Uani 1.00 1 d .
C(22) C 0.6274(8) -0.047(2) 0.7604(6) 0.082(5) Uani 1.00 1 d .
C(23) C 0.6548(9) -0.553(2) 0.1875(7) 0.082(5) Uani 1.00 1 d .
C(24) C 0.6538(8) -0.195(2) 0.2450(7) 0.072(4) Uani 1.00 1 d .
C(25) C 1.0606(9) -1.175(2) 0.1629(6) 0.105(5) Uani 1.00 1 d .
C(26) C 0.9306(9) -0.746(2) 0.1090(7) 0.094(5) Uani 1.00 1 d .
C(27) C 0.7769(9) -0.146(2) 0.7138(6) 0.076(4) Uani 1.00 1 d .
C(28) C 0.6983(9) 0.201(2) 0.6752(6) 0.069(4) Uani 1.00 1 d .
C(29) C 0.7041(10) -0.198(2) 0.7568(6) 0.082(5) Uani 1.00 1 d .
C(30) C 0.9734(9) -1.087(2) 0.1970(7) 0.087(5) Uani 1.00 1 d .
C(31) C 0.8701(12) -0.634(2) 0.0503(8) 0.099(6) Uani 1.00 1 d .
C(32) C 0.7798(12) -0.716(2) 0.0119(7) 0.100(5) Uani 1.00 1 d .
C(33) C 0.8144(10) -1.039(2) 0.0998(7) 0.085(5) Uani 1.00 1 d .
C(34) C 0.7513(9) -0.921(2) 0.0379(8) 0.102(5) Uani 1.00 1 d .
C(35) C 0.6157(12) -0.515(2) -0.0439(8) 0.151(7) Uani 1.00 1 d .
C(36) C 0.7112(13) -0.590(3) -0.0574(8) 0.184(8) Uani 1.00 1 d .
H(1) H 0.9184 -0.1156 0.4677 0.067 Uiso 1.00 1 c R
H(2) H 0.9671 0.0570 0.5313 0.067 Uiso 1.00 1 c R
H(3) H 0.8870 0.1330 0.4588 0.067 Uiso 1.00 1 c R
H(4) H 0.7539 0.3307 0.4577 0.066 Uiso 1.00 1 c R
H(5) H 0.8278 -0.1818 0.5561 0.068 Uiso 1.00 1 c R
H(6) H 0.5086 -0.2115 0.4411 0.083 Uiso 1.00 1 c R
H(7) H 0.4723 0.1203 0.3721 0.080 Uiso 1.00 1 c R
H(8) H 0.9148 0.0588 0.6521 0.070 Uiso 1.00 1 c R
H(9) H 0.5948 0.3972 0.3830 0.074 Uiso 1.00 1 c R
H(10) H 0.7686 -0.1408 0.3381 0.077 Uiso 1.00 1 c R
H(11) H 0.5515 -0.3127 0.1514 0.092 Uiso 1.00 1 c R
H(12) H 0.7722 -0.7477 0.2391 0.081 Uiso 1.00 1 c R
H(13) H 0.5737 0.2547 0.7201 0.096 Uiso 1.00 1 c R
H(14) H 0.6690 -0.2814 0.5149 0.076 Uiso 1.00 1 c R
H(15) H 0.5774 -0.0808 0.7902 0.101 Uiso 1.00 1 c R
H(16) H 0.6250 -0.6566 0.1475 0.097 Uiso 1.00 1 c R
H(17) H 0.6232 -0.0531 0.2463 0.087 Uiso 1.00 1 c R
H(18) H 1.0738 -1.0655 0.1259 0.126 Uiso 1.00 1 c R
H(19) H 1.0467 -1.3136 0.1362 0.126 Uiso 1.00 1 c R
H(20) H 1.1170 -1.1901 0.2049 0.126 Uiso 1.00 1 c R
H(21) H 0.9942 -0.6884 0.1324 0.110 Uiso 1.00 1 c R
H(22) H 0.8300 -0.2462 0.7123 0.092 Uiso 1.00 1 c R
H(23) H 0.6971 0.3408 0.6486 0.083 Uiso 1.00 1 c R
H(24) H 0.7062 -0.3359 0.7845 0.100 Uiso 1.00 1 c R
H(25) H 0.9369 -1.2126 0.2095 0.102 Uiso 1.00 1 c R
H(26) H 0.8893 -0.4919 0.0340 0.118 Uiso 1.00 1 c R
H(27) H 0.7958 -1.1792 0.1184 0.102 Uiso 1.00 1 c R
H(28) H 0.6893 -0.9817 0.0120 0.119 Uiso 1.00 1 c R
H(29) H 0.5659 -0.6272 -0.0550 0.174 Uiso 1.00 1 c R
H(30) H 0.5943 -0.3864 -0.0751 0.174 Uiso 1.00 1 c R
H(31) H 0.6267 -0.4777 0.0114 0.174 Uiso 1.00 1 c R
H(32) H 0.7468 -0.4682 -0.0736 0.214 Uiso 1.00 1 c R
H(33) H 0.6952 -0.6935 -0.1003 0.214 Uiso 1.00 1 c R

loop_
_atom_site_aniso_label
_atom_site_aniso_U_11
_atom_site_aniso_U_22
_atom_site_aniso_U_33
_atom_site_aniso_U_12
_atom_site_aniso_U_13
_atom_site_aniso_U_23
O(1) 0.079(5) 0.047(3) 0.068(5) 0.002(3) 0.010(4) 0.008(3)
O(2) 0.064(6) 0.092(5) 0.066(5) 0.001(4) -0.001(4) -0.023(4)
O(3) 0.073(6) 0.070(4) 0.069(5) 0.019(4) 0.006(4) 0.003(3)
O(4) 0.078(5) 0.084(4) 0.056(5) -0.003(4) -0.002(4) -0.003(4)
N(5) 0.051(6) 0.062(4) 0.055(6) 0.003(4) -0.011(4) -0.003(4)
C(6) 0.058(8) 0.057(6) 0.044(7) -0.000(5) 0.008(6) 0.000(5)
C(7) 0.040(7) 0.062(6) 0.050(7) -0.005(6) 0.010(5) -0.009(5)
C(8) 0.045(8) 0.079(7) 0.048(7) 0.009(6) 0.004(5) -0.003(5)
C(9) 0.044(8) 0.056(6) 0.065(7) -0.004(5) 0.007(6) 0.004(5)
C(10) 0.046(8) 0.057(6) 0.067(8) -0.000(5) 0.022(7) -0.004(5)
C(11) 0.055(9) 0.076(7) 0.078(8) -0.016(6) 0.008(7) -0.012(6)
C(12) 0.047(8) 0.095(8) 0.059(8) 0.007(7) 0.004(6) 0.000(6)
C(13) 0.049(9) 0.092(8) 0.052(9) 0.008(7) 0.027(6) 0.018(6)
C(14) 0.052(8) 0.078(7) 0.045(7) 0.001(5) 0.006(6) -0.004(5)
C(15) 0.057(8) 0.055(6) 0.072(8) -0.000(6) 0.008(6) -0.008(5)
C(16) 0.052(8) 0.072(7) 0.068(8) 0.010(6) 0.008(6) -0.004(6)
C(17) 0.047(9) 0.110(9) 0.072(9) 0.013(7) 0.000(7) 0.022(7)
C(18) 0.068(9) 0.075(7) 0.056(8) -0.010(7) 0.003(7) -0.010(6)
C(19) 0.061(9) 0.076(7) 0.064(8) 0.001(6) 0.009(7) 0.000(7)
C(20) 0.070(10) 0.101(9) 0.070(9) 0.039(7) 0.007(7) 0.014(7)
C(21) 0.061(8) 0.067(6) 0.062(8) -0.002(6) 0.012(6) 0.001(5)
C(22) 0.071(10) 0.107(9) 0.075(9) 0.010(7) 0.031(7) -0.001(7)
C(23) 0.076(10) 0.094(9) 0.072(10) -0.010(7) 0.007(8) -0.017(6)
C(24) 0.063(9) 0.078(7) 0.075(8) 0.011(6) 0.016(7) 0.001(7)
C(25) 0.103(11) 0.116(9) 0.097(10) 0.044(8) 0.018(8) 0.009(7)
C(26) 0.091(11) 0.094(9) 0.091(10) -0.012(8) 0.003(8) 0.006(8)
C(27) 0.096(11) 0.065(7) 0.070(8) 0.027(6) 0.023(7) 0.017(6)
C(28) 0.077(10) 0.069(6) 0.062(8) 0.009(7) 0.015(7) 0.007(5)
C(29) 0.105(11) 0.083(8) 0.063(8) -0.003(8) 0.026(7) 0.013(6)
C(30) 0.082(11) 0.081(8) 0.091(10) 0.000(7) -0.003(8) 0.021(7)
C(31) 0.13(1) 0.092(9) 0.075(11) -0.002(9) 0.014(9) 0.011(8)
C(32) 0.13(1) 0.107(10) 0.053(9) 0.042(10) -0.011(9) 0.005(8)
C(33) 0.087(11) 0.079(7) 0.089(10) 0.000(7) 0.015(8) 0.002(7)
C(34) 0.072(10) 0.122(11) 0.103(12) -0.005(9) -0.003(9) -0.033(9)
C(35) 0.13(1) 0.168(12) 0.131(13) 0.019(12) -0.022(12) 0.049(10)
C(36) 0.19(2) 0.27(2) 0.072(11) 0.11(2) -0.016(12) 0.021(12)

loop_
_atom_type_symbol
_atom_type_description
_atom_type_scat_dispersion_real
_atom_type_scat_dispersion_imag
_atom_type_scat_source
C C 0.003 0.002
;
International Tables for Crystallography
(1992, Vol. C, Tables 4.2.6.8 and 6.1.1.4)
;
H H 0.000 0.000
;
International Tables for Crystallography
(1992, Vol. C, Table 6.1.1.4)
;
N N 0.006 0.003
;
International Tables for Crystallography
(1992, Vol. C, Tables 4.2.6.8 and 6.1.1.4)
;
O O 0.011 0.006
;
International Tables for Crystallography
(1992, Vol. C, Tables 4.2.6.8 and 6.1.1.4)
;

loop_
_geom_angle_atom_site_label_1
_geom_angle_atom_site_label_2
_geom_angle_atom_site_label_3
_geom_angle
O(1) C(14) C(8) 113.8(8)
O(1) C(14) C(10) 109.3(7)
O(1) C(14) H(8) 108.9921
O(2) C(13) O(3) 122.9(9)
O(2) C(13) C(6) 118.7(9)
O(3) C(13) C(6) 118.1(9)
O(4) C(30) C(18) 113.3(8)
O(4) C(30) C(25) 110.0(9)
O(4) C(30) H(25) 107.9316
N(5) C(10) C(7) 110.3(7)
N(5) C(10) C(14) 107.7(7)
H(2) N(5) C(10) 109.6021
H(3) N(5) C(10) 109.3131
N(5) C(10) H(5) 107.5954
H(1) N(5) C(10) 109.4912
H(2) N(5) H(1) 109.4747
H(3) N(5) H(1) 109.4746
H(3) N(5) H(2) 109.4714
C(16) C(6) C(13) 120.6(8)
C(19) C(6) C(13) 120.1(9)
C(6) C(16) H(10) 118.9547
C(19) C(6) C(16) 119.3(8)
C(6) C(16) C(24) 120.4(9)
C(6) C(19) H(12) 119.1426
C(6) C(19) C(23) 119.7(9)
C(10) C(7) C(9) 122.6(8)
C(7) C(9) H(4) 118.6489
C(21) C(7) C(9) 119.5(9)
C(7) C(9) C(15) 120.6(9)
C(7) C(10) C(14) 115.2(8)
C(7) C(10) H(5) 106.9517
C(21) C(7) C(10) 117.9(8)
C(7) C(21) C(11) 119.3(8)
C(7) C(21) H(14) 119.6143
C(8) C(14) C(10) 108.1(7)
C(28) C(8) C(14) 121.1(9)
C(8) C(14) H(8) 107.3019
C(27) C(8) C(14) 120.3(9)
C(28) C(8) C(27) 118(1)
C(8) C(27) C(29) 120(1)
C(8) C(27) H(22) 118.7356
C(8) C(28) H(23) 119.1267
C(8) C(28) C(20) 121.2(9)
H(4) C(9) C(15) 120.7636
C(9) C(15) C(12) 120.2(8)
C(9) C(15) H(9) 119.6436
H(5) C(10) C(14) 108.8170
C(10) C(14) H(8) 109.3843
C(21) C(11) C(12) 121(1)
C(11) C(12) C(15) 118.8(9)
H(6) C(11) C(12) 118.5100
C(11) C(12) H(7) 121.3418
H(6) C(11) C(21) 119.8695
C(11) C(21) H(14) 121.0888
C(12) C(15) H(9) 120.1749
H(7) C(12) C(15) 119.8168
H(10) C(16) C(24) 120.6253
C(16) C(24) C(17) 120.4(9)
C(16) C(24) H(17) 120.4583
C(17) C(23) C(19) 121(1)
C(24) C(17) C(23) 118.6(9)
C(17) C(23) H(16) 117.4595
H(11) C(17) C(23) 121.7521
C(17) C(24) H(17) 119.1371
H(11) C(17) C(24) 119.6551
C(30) C(18) C(26) 120(1)
C(33) C(18) C(26) 119(1)
C(18) C(26) H(21) 119.0838
C(18) C(26) C(31) 120(1)
C(18) C(30) C(25) 111(1)
C(33) C(18) C(30) 119.1(9)
C(18) C(30) H(25) 106.7689
C(18) C(33) C(34) 119(1)
C(18) C(33) H(27) 118.7330
H(12) C(19) C(23) 121.1848
C(19) C(23) H(16) 120.8681
C(28) C(20) C(22) 121(1)
C(20) C(22) C(29) 117(1)
H(13) C(20) C(22) 117.9321
C(20) C(22) H(15) 121.4520
C(20) C(28) H(23) 119.5997
H(13) C(20) C(28) 120.7003
C(22) C(29) C(27) 120(1)
C(22) C(29) H(24) 119.5870
H(15) C(22) C(29) 120.6451
H(18) C(25) C(30) 106.2194
H(19) C(25) C(30) 112.7888
H(20) C(25) C(30) 109.3422
C(25) C(30) H(25) 107.3061
H(19) C(25) H(18) 109.4668
H(20) C(25) H(18) 109.4708
H(20) C(25) H(19) 109.4728
H(21) C(26) C(31) 120.5595
C(26) C(31) C(32) 122(1)
C(26) C(31) H(26) 119.9561
H(22) C(27) C(29) 120.4069
C(27) C(29) H(24) 120.3039
C(31) C(32) C(34) 116(1)
H(26) C(31) C(32) 117.3290
C(31) C(32) C(36) 122(1)
C(32) C(34) C(33) 120(1)
C(32) C(34) H(28) 118.3412
C(36) C(32) C(34) 120(1)
C(32) C(36) H(32) 109.0936
C(32) C(36) H(33) 106.3493
C(32) C(36) C(35) 117(1)
H(27) C(33) C(34) 121.7574
C(33) C(34) H(28) 120.8520
H(31) C(35) C(36) 104.8594
C(35) C(36) H(32) 109.7291
C(35) C(36) H(33) 104.1952
H(29) C(35) C(36) 112.6755
H(30) C(35) C(36) 110.7666
H(31) C(35) H(29) 109.4709
H(30) C(35) H(29) 109.4712
H(31) C(35) H(30) 109.4758
H(33) C(36) H(32) 109.4610

loop_
_geom_bond_atom_site_label_1
_geom_bond_atom_site_label_2
_geom_bond_distance
O(1) C(14) 1.43(1)
O(2) C(13) 1.26(1)
O(3) C(13) 1.26(1)
O(4) C(30) 1.43(1)
N(5) C(10) 1.52(1)
N(5) H(1) 0.9499
N(5) H(2) 0.9500
N(5) H(3) 0.9500
C(6) C(13) 1.52(1)
C(6) C(16) 1.38(1)
C(6) C(19) 1.37(1)
C(7) C(9) 1.38(1)
C(7) C(10) 1.50(1)
C(7) C(21) 1.39(1)
C(8) C(14) 1.52(1)
C(8) C(27) 1.40(1)
C(8) C(28) 1.36(2)
C(9) C(15) 1.38(1)
C(9) H(4) 0.9500
C(10) C(14) 1.55(1)
C(10) H(5) 0.9500
C(11) C(12) 1.37(1)
C(11) C(21) 1.38(1)
C(11) H(6) 0.9500
C(12) C(15) 1.39(1)
C(12) H(7) 0.9500
C(14) H(8) 0.9500
C(15) H(9) 0.9499
C(16) C(24) 1.37(1)
C(16) H(10) 0.9500
C(17) C(23) 1.36(2)
C(17) C(24) 1.39(2)
C(17) H(11) 0.9500
C(18) C(26) 1.38(2)
C(18) C(30) 1.54(1)
C(18) C(33) 1.34(2)
C(19) C(23) 1.38(1)
C(19) H(12) 0.9499
C(20) C(22) 1.39(2)
C(20) C(28) 1.37(2)
C(20) H(13) 0.9500
C(21) H(14) 0.9500
C(22) C(29) 1.40(2)
C(22) H(15) 0.9500
C(23) H(16) 0.9500
C(24) H(17) 0.9500
C(25) C(30) 1.52(2)
C(25) H(18) 0.9500
C(25) H(19) 0.9500
C(25) H(20) 0.9500
C(26) C(31) 1.35(2)
C(26) H(21) 0.9500
C(27) C(29) 1.38(2)
C(27) H(22) 0.9500
C(28) H(23) 0.9500
C(29) H(24) 0.9500
C(30) H(25) 0.9500
C(31) C(32) 1.37(2)
C(31) H(26) 0.9499
C(32) C(34) 1.38(2)
C(32) C(36) 1.55(2)
C(33) C(34) 1.42(2)
C(33) H(27) 0.9500
C(34) H(28) 0.9500
C(35) C(36) 1.44(2)
C(35) H(29) 0.9500
C(35) H(30) 0.9500
C(35) H(31) 0.9500
C(36) H(32) 0.9500
C(36) H(33) 0.9501

loop_
_geom_contact_atom_site_label_1
_geom_contact_atom_site_label_2
_geom_contact_distance
_geom_contact_site_symmetry_2
O(1) N(5) 2.834(9) .
O(1) C(7) 3.03(1) .
O(1) C(8) 2.47(1) .
O(1) C(9) 3.07(1) .
O(1) C(10) 2.43(1) .
O(1) C(28) 2.84(1) .
O(1) H(2) 2.6965 .
O(1) H(3) 2.8498 .
O(1) H(4) 2.6220 .
O(1) H(5) 3.2356 .
O(1) H(5) 2.9940 56501
O(1) H(8) 1.9583 .
O(1) H(14) 3.5678 56501
O(1) H(22) 3.1692 56501
O(1) H(23) 2.4863 .
O(2) O(3) 2.214(9) .
O(2) N(5) 2.744(9) .
O(2) C(6) 2.39(1) .
O(2) C(10) 3.41(1) .
O(2) C(16) 2.82(1) .
O(2) H(1) 1.8100 .
O(2) H(2) 3.2885 .
O(2) H(3) 3.0884 54501
O(2) H(3) 3.1760 .
O(2) H(4) 2.9826 54501
O(2) H(5) 3.1065 .
O(2) H(10) 2.5135 .
O(3) O(4) 2.70(1) .
O(3) N(5) 2.876(9) 54501
O(3) C(6) 2.39(1) .
O(3) C(9) 3.55(1) 54501
O(3) C(19) 2.80(1) .
O(3) H(1) 3.0592 54501
O(3) H(2) 3.2260 54501
O(3) H(3) 2.0379 54501
O(3) H(4) 2.9835 54501
O(3) H(10) 3.2024 54501
O(3) H(12) 2.4835 .
O(4) C(18) 2.48(1) .
O(4) C(25) 2.42(1) .
O(4) C(26) 3.04(1) .
O(4) C(33) 3.56(1) .
O(4) H(12) 3.4457 .
O(4) H(18) 2.8240 .
O(4) H(19) 3.1943 .
O(4) H(20) 2.4137 .
O(4) H(21) 2.8523 .
O(4) H(25) 1.9478 .
N(5) O(3) 2.876(9) 56501
N(5) C(7) 2.47(1) .
N(5) C(9) 3.01(1) .
N(5) C(14) 2.48(1) .
N(5) C(21) 3.59(1) .
N(5) H(4) 2.8063 .
N(5) H(5) 2.0181 .
N(5) H(8) 2.6528 .
N(5) H(10) 3.1168 .
C(6) C(17) 2.78(1) .
C(6) C(23) 2.38(1) .
C(6) C(24) 2.39(1) .
C(6) H(4) 3.1075 54501
C(6) H(9) 3.3147 54501
C(6) H(10) 2.0225 .
C(6) H(12) 2.0154 .
C(6) H(16) 3.2453 .
C(6) H(17) 3.2530 .
C(6) H(25) 3.1673 56501
C(6) H(27) 3.5033 56501
C(7) C(8) 3.00(1) .
C(7) C(11) 2.39(1) .
C(7) C(12) 2.78(1) .
C(7) C(14) 2.57(1) .
C(7) C(15) 2.40(1) .
C(7) C(28) 3.37(1) .
C(7) H(1) 2.8694 .
C(7) H(2) 3.2442 .
C(7) H(3) 2.4807 .
C(7) H(4) 2.0159 .
C(7) H(5) 1.9927 .
C(7) H(6) 3.2514 .
C(7) H(8) 3.3633 .
C(7) H(9) 3.2490 .
C(7) H(10) 2.9744 .
C(7) H(14) 2.0339 .
C(7) H(23) 3.3533 .
C(8) C(10) 2.49(1) .
C(8) C(20) 2.38(2) .
C(8) C(21) 3.46(1) .
C(8) C(22) 2.80(2) .
C(8) C(29) 2.42(2) .
C(8) H(5) 2.6565 .
C(8) H(8) 2.0204 .
C(8) H(13) 3.2385 .
C(8) H(14) 3.4435 .
C(8) H(22) 2.0347 .
C(8) H(23) 2.0051 .
C(8) H(24) 3.2769 .
C(9) O(3) 3.55(1) 56501
C(9) C(10) 2.52(1) .
C(9) C(11) 2.74(1) .
C(9) C(12) 2.40(1) .
C(9) C(13) 3.48(2) 56501
C(9) C(14) 3.25(1) .
C(9) C(21) 2.39(1) .
C(9) H(1) 3.5396 .
C(9) H(3) 2.5550 .
C(9) H(5) 3.2548 .
C(9) H(7) 3.2556 .
C(9) H(9) 2.0237 .
C(9) H(10) 3.1742 .
C(9) H(14) 3.2478 .
C(9) H(14) 3.2250 56501
C(9) H(23) 3.4063 .
C(10) C(21) 2.47(1) .
C(10) C(27) 3.18(1) .
C(10) C(28) 3.39(2) .
C(10) H(1) 2.0403 .
C(10) H(2) 2.0417 .
C(10) H(3) 2.0383 .
C(10) H(4) 2.6768 .
C(10) H(8) 2.0685 .
C(10) H(10) 3.4967 .
C(10) H(14) 2.6067 .
C(10) H(22) 3.1503 .
C(10) H(23) 3.5279 .
C(11) C(15) 2.38(1) .
C(11) H(6) 3.2932 65602
C(11) H(7) 2.0305 .
C(11) H(9) 3.2490 54501
C(11) H(9) 3.2358 .
C(11) H(13) 3.1455 64602
C(11) H(14) 2.0424 .
C(11) H(23) 3.5748 64602
C(12) C(21) 2.40(1) .
C(12) H(4) 3.2634 .
C(12) H(6) 2.0029 .
C(12) H(6) 3.0565 65602
C(12) H(9) 2.0418 .
C(12) H(13) 3.1036 64602
C(12) H(14) 3.2587 .
C(12) H(14) 3.4517 65602
C(12) H(17) 3.2558 .
C(12) H(23) 3.4983 64602
C(13) C(9) 3.48(2) 54501
C(13) C(16) 2.52(1) .
C(13) C(19) 2.50(1) .
C(13) H(1) 3.0112 .
C(13) H(3) 2.6973 54501
C(13) H(4) 2.7419 54501
C(13) H(10) 2.6578 .
C(13) H(12) 2.6418 .
C(13) H(25) 3.3618 56501
C(14) C(21) 3.53(1) .
C(14) C(27) 2.54(1) .
C(14) C(28) 2.51(2) .
C(14) H(1) 3.2346 .
C(14) H(2) 2.4308 .
C(14) H(3) 2.9166 .
C(14) H(4) 3.1613 .
C(14) H(5) 2.0618 .
C(14) H(22) 2.6689 .
C(14) H(23) 2.6554 .
C(15) C(21) 2.76(1) .
C(15) H(4) 2.0346 .
C(15) H(6) 3.2294 .
C(15) H(6) 3.5471 56501
C(15) H(6) 3.2693 65602
C(15) H(7) 2.0384 .
C(15) H(14) 3.3039 56501
C(15) H(17) 3.3850 .
C(16) C(17) 2.40(1) .
C(16) C(19) 2.38(1) .
C(16) C(23) 2.73(1) .
C(16) H(1) 3.4842 .
C(16) H(9) 3.4045 54501
C(16) H(11) 3.2488 .
C(16) H(12) 3.2348 .
C(16) H(12) 3.2223 56501
C(16) H(17) 2.0280 .
C(16) H(25) 3.3656 56501
C(16) H(27) 3.3413 56501
C(17) C(19) 2.40(1) .
C(17) H(10) 3.2566 .
C(17) H(12) 3.2536 .
C(17) H(13) 3.2783 64602
C(17) H(15) 3.0121 64602
C(17) H(16) 1.9883 .
C(17) H(17) 2.0270 .
C(17) H(27) 3.1693 56501
C(17) H(29) 3.2625 65502
C(17) H(31) 3.1533 .
C(18) C(25) 2.52(2) .
C(18) C(31) 2.36(2) .
C(18) C(32) 2.79(2) .
C(18) C(34) 2.38(2) .
C(18) H(12) 3.0061 .
C(18) H(18) 2.4822 .
C(18) H(19) 2.9415 .
C(18) H(20) 3.2869 .
C(18) H(21) 2.0176 .
C(18) H(25) 2.0256 .
C(18) H(26) 3.2226 .
C(18) H(27) 1.9820 .
C(18) H(28) 3.2418 .
C(19) C(24) 2.75(1) .
C(19) H(9) 3.4277 54501
C(19) H(10) 3.5913 54501
C(19) H(10) 3.2323 .
C(19) H(11) 3.2598 .
C(19) H(16) 2.0384 .
C(19) H(17) 3.1368 54501
C(19) H(27) 3.4764 56501
C(20) C(27) 2.74(2) .
C(20) C(29) 2.39(2) .
C(20) H(6) 3.0880 65602
C(20) H(7) 3.3545 65602
C(20) H(9) 3.5384 64602
C(20) H(15) 2.0554 .
C(20) H(23) 2.0159 .
C(20) H(24) 3.2519 .
C(20) H(24) 3.3674 56501
C(20) H(33) 3.1737 56601
C(21) H(4) 3.5252 54501
C(21) H(4) 3.2432 .
C(21) H(5) 2.4539 .
C(21) H(6) 2.0306 .
C(21) H(7) 3.2625 .
C(21) H(7) 3.4911 64602
C(21) H(9) 3.3049 54501
C(21) H(10) 3.2596 .
C(22) C(27) 2.41(2) .
C(22) C(28) 2.41(2) .
C(22) H(7) 3.1212 64602
C(22) H(9) 3.5275 64602
C(22) H(11) 3.4147 65602
C(22) H(13) 2.0207 .
C(22) H(22) 3.2686 .
C(22) H(23) 3.2611 .
C(22) H(24) 2.0411 .
C(22) H(30) 3.5615 55601
C(22) H(33) 3.1791 56601
C(23) C(24) 2.36(2) .
C(23) H(9) 3.5910 54501
C(23) H(11) 2.0303 .
C(23) H(12) 2.0413 .
C(23) H(15) 3.2800 64602
C(23) H(17) 3.2153 54501
C(23) H(17) 3.2192 .
C(23) H(27) 3.3212 56501
C(23) H(31) 2.9808 .
C(24) H(9) 3.5886 54501
C(24) H(10) 2.0295 .
C(24) H(11) 2.0322 .
C(24) H(12) 3.1466 56501
C(24) H(13) 3.2958 64602
C(24) H(16) 3.2124 .
C(24) H(27) 3.1736 56501
C(25) C(26) 3.16(2) .
C(25) C(33) 3.43(2) .
C(25) H(21) 3.2251 54501
C(25) H(21) 3.0692 .
C(25) H(25) 2.0173 .
C(25) H(26) 3.4534 54501
C(25) H(27) 3.5576 .
C(26) C(30) 2.53(2) .
C(26) C(32) 2.39(2) .
C(26) C(33) 2.35(2) .
C(26) C(34) 2.73(2) .
C(26) H(12) 3.3868 .
C(26) H(18) 2.7145 .
C(26) H(19) 3.0321 56501
C(26) H(25) 3.2699 .
C(26) H(26) 1.9995 .
C(26) H(27) 3.2069 .
C(27) C(28) 2.38(1) .
C(27) H(5) 2.9098 .
C(27) H(8) 2.6356 .
C(27) H(14) 3.5153 .
C(27) H(15) 3.2679 .
C(27) H(23) 3.3820 54501
C(27) H(23) 3.2346 .
C(27) H(24) 2.0337 .
C(28) C(29) 2.76(1) .
C(28) H(6) 3.1692 65602
C(28) H(7) 3.4197 65602
C(28) H(8) 3.1826 .
C(28) H(13) 2.0267 .
C(28) H(15) 3.2692 .
C(28) H(22) 3.2267 .
C(28) H(24) 3.3313 56501
C(29) H(7) 3.1273 64602
C(29) H(13) 3.2423 .
C(29) H(15) 2.0515 .
C(29) H(22) 2.0347 .
C(29) H(23) 3.3140 54501
C(29) H(32) 3.2615 55601
C(30) C(33) 2.48(2) .
C(30) H(18) 2.0043 .
C(30) H(19) 2.0806 .
C(30) H(20) 2.0413 .
C(30) H(21) 2.6702 .
C(30) H(27) 2.5978 .
C(31) C(33) 2.73(2) .
C(31) C(34) 2.35(2) .
C(31) C(36) 2.57(2) .
C(31) H(19) 3.2103 56501
C(31) H(21) 2.0053 .
C(31) H(27) 3.2067 56501
C(31) H(28) 3.2049 .
C(31) H(31) 3.4020 .
C(31) H(32) 2.6280 .
C(31) H(33) 3.1696 .
C(32) C(33) 2.44(2) .
C(32) C(35) 2.57(2) .
C(32) H(16) 3.4427 .
C(32) H(21) 3.2419 .
C(32) H(26) 1.9962 .
C(32) H(27) 3.2985 .
C(32) H(28) 2.0172 .
C(32) H(29) 2.9783 .
C(32) H(30) 3.3313 .
C(32) H(31) 2.5374 .
C(32) H(32) 2.0695 .
C(32) H(33) 2.0367 .
C(33) H(12) 3.0885 .
C(33) H(18) 3.4968 .
C(33) H(19) 3.5282 .
C(33) H(21) 3.2033 .
C(33) H(25) 2.4841 .
C(33) H(26) 3.1825 54501
C(33) H(28) 2.0710 .
C(34) C(35) 3.21(2) .
C(34) C(36) 2.55(2) .
C(34) H(12) 3.5355 .
C(34) H(16) 3.1987 .
C(34) H(26) 3.2003 .
C(34) H(27) 2.0797 .
C(34) H(29) 3.2376 .
C(34) H(31) 3.1419 .
C(34) H(32) 3.3055 .
C(34) H(33) 2.6976 .
C(35) H(11) 3.1856 64502
C(35) H(16) 3.3446 .
C(35) H(24) 3.5537 55401
C(35) H(28) 3.0626 .
C(35) H(28) 3.4324 56501
C(35) H(32) 1.9782 .
C(35) H(33) 1.9131 .
C(36) H(24) 3.0821 55401
C(36) H(26) 2.6918 .
C(36) H(28) 2.6706 .
C(36) H(29) 2.0112 .
C(36) H(30) 1.9900 .
C(36) H(31) 1.9211 .
H(1) O(3) 3.0592 56501
H(2) O(3) 3.2260 56501
H(3) O(2) 3.0884 56501
H(3) O(3) 2.0379 56501
H(3) C(13) 2.6973 56501
H(4) O(2) 2.9826 56501
H(4) O(3) 2.9835 56501
H(4) C(6) 3.1075 56501
H(4) C(13) 2.7419 56501
H(4) C(21) 3.5252 56501
H(5) O(1) 2.9940 54501
H(6) C(11) 3.2932 64602
H(6) C(12) 3.0565 64602
H(6) C(15) 3.5471 54501
H(6) C(15) 3.2693 64602
H(6) C(20) 3.0880 64602
H(6) C(28) 3.1692 64602
H(7) C(20) 3.3545 64602
H(7) C(21) 3.4911 65602
H(7) C(22) 3.1212 65602
H(7) C(28) 3.4197 64602
H(7) C(29) 3.1273 65602
H(9) C(6) 3.3147 56501
H(9) C(11) 3.2490 56501
H(9) C(16) 3.4045 56501
H(9) C(19) 3.4277 56501
H(9) C(20) 3.5384 65602
H(9) C(21) 3.3049 56501
H(9) C(22) 3.5275 65602
H(9) C(23) 3.5910 56501
H(9) C(24) 3.5886 56501
H(10) O(3) 3.2024 56501
H(10) C(19) 3.5913 56501
H(11) C(22) 3.4147 64602
H(11) C(35) 3.1856 65502
H(12) C(16) 3.2223 54501
H(12) C(24) 3.1466 54501
H(13) C(11) 3.1455 65602
H(13) C(12) 3.1036 65602
H(13) C(17) 3.2783 65602
H(13) C(24) 3.2958 65602
H(14) O(1) 3.5678 54501
H(14) C(9) 3.2250 54501
H(14) C(12) 3.4517 64602
H(14) C(15) 3.3039 54501
H(15) C(17) 3.0121 65602
H(15) C(23) 3.2800 65602
H(17) C(19) 3.1368 56501
H(17) C(23) 3.2153 56501
H(19) C(26) 3.0321 54501
H(19) C(31) 3.2103 54501
H(21) C(25) 3.2251 56501
H(22) O(1) 3.1692 54501
H(23) C(11) 3.5748 65602
H(23) C(12) 3.4983 65602
H(23) C(27) 3.3820 56501
H(23) C(29) 3.3140 56501
H(24) C(20) 3.3674 54501
H(24) C(28) 3.3313 54501
H(24) C(35) 3.5537 55601
H(24) C(36) 3.0821 55601
H(25) C(6) 3.1673 54501
H(25) C(13) 3.3618 54501
H(25) C(16) 3.3656 54501
H(26) C(25) 3.4534 56501
H(26) C(33) 3.1825 56501
H(27) C(6) 3.5033 54501
H(27) C(16) 3.3413 54501
H(27) C(17) 3.1693 54501
H(27) C(19) 3.4764 54501
H(27) C(23) 3.3212 54501
H(27) C(24) 3.1736 54501
H(27) C(31) 3.2067 54501
H(28) C(35) 3.4324 54501
H(29) C(17) 3.2625 64502
H(30) C(22) 3.5615 55401
H(32) C(29) 3.2615 55401
H(33) C(20) 3.1737 54401
H(33) C(22) 3.1791 54401

loop_
_geom_torsion_atom_site_label_1
_geom_torsion_atom_site_label_2
_geom_torsion_atom_site_label_3
_geom_torsion_atom_site_label_4
_geom_torsion
H(1) N(5) C(10) C(7) -88.3
H(1) N(5) C(10) C(14) 145.2
H(1) N(5) C(10) H(5) 28.0
H(2) N(5) C(10) C(7) 151.6
H(2) N(5) C(10) C(14) 25.1
H(2) N(5) C(10) H(5) -92.1
H(3) N(5) C(10) C(7) 31.6
H(3) N(5) C(10) C(14) -94.9
H(3) N(5) C(10) H(5) 148.0
C(16) C(6) C(13) O(2) 1(1)
C(16) C(6) C(13) O(3) 176(1)
C(19) C(6) C(13) O(2) -177(1)
C(19) C(6) C(13) O(3) -2(1)
C(13) C(6) C(16) C(24) -177(1)
C(13) C(6) C(16) H(10) 1.9
C(19) C(6) C(16) C(24) 0(1)
C(19) C(6) C(16) H(10) -179.1
C(13) C(6) C(19) C(23) 177(1)
C(13) C(6) C(19) H(12) -2.6
C(16) C(6) C(19) C(23) -1(1)
C(16) C(6) C(19) H(12) 178.5
C(10) C(7) C(9) C(15) -178.9(9)
C(10) C(7) C(9) H(4) 1.9
C(21) C(7) C(9) C(15) 0(1)
C(21) C(7) C(9) H(4) -179.9
C(9) C(7) C(10) N(5) -53(1)
C(9) C(7) C(10) C(14) 69(1)
C(9) C(7) C(10) H(5) -169.9
C(21) C(7) C(10) N(5) 128.7(9)
C(21) C(7) C(10) C(14) -109(1)
C(21) C(7) C(10) H(5) 12.0
C(9) C(7) C(21) C(11) 0(1)
C(9) C(7) C(21) H(14) 179.1
C(10) C(7) C(21) C(11) 178.5(9)
C(10) C(7) C(21) H(14) -2.6
C(27) C(8) C(14) O(1) -162.1(8)
C(27) C(8) C(14) C(10) 76(1)
C(27) C(8) C(14) H(8) -41.4
C(28) C(8) C(14) O(1) 20(1)
C(28) C(8) C(14) C(10) -101.0(9)
C(28) C(8) C(14) H(8) 141.2
C(14) C(8) C(27) C(29) -177.4(9)
C(14) C(8) C(27) H(22) 3.1
C(28) C(8) C(27) C(29) 0(1)
C(28) C(8) C(27) H(22) -179.4
C(14) C(8) C(28) C(20) 178.6(9)
C(14) C(8) C(28) H(23) -4.6
C(27) C(8) C(28) C(20) 1(1)
C(27) C(8) C(28) H(23) 178.0
C(7) C(9) C(15) C(12) 0(1)
C(7) C(9) C(15) H(9) 180.0
H(4) C(9) C(15) C(12) 178.9
H(4) C(9) C(15) H(9) -0.8
N(5) C(10) C(14) O(1) 58.4(9)
N(5) C(10) C(14) C(8) -177.3(7)
N(5) C(10) C(14) H(8) -60.8
C(7) C(10) C(14) O(1) -65(1)
C(7) C(10) C(14) C(8) 59(1)
C(7) C(10) C(14) H(8) 175.6
H(5) C(10) C(14) O(1) 174.8
H(5) C(10) C(14) C(8) -60.9
H(5) C(10) C(14) H(8) 55.6
C(21) C(11) C(12) C(15) -2(1)
C(21) C(11) C(12) H(7) 178.2
H(6) C(11) C(12) C(15) 178.3
H(6) C(11) C(12) H(7) -1.4
C(12) C(11) C(21) C(7) 1(1)
C(12) C(11) C(21) H(14) -177.7
H(6) C(11) C(21) C(7) -179.2
H(6) C(11) C(21) H(14) 1.9
C(11) C(12) C(15) C(9) 1(1)
C(11) C(12) C(15) H(9) -178.6
H(7) C(12) C(15) C(9) -178.7
H(7) C(12) C(15) H(9) 1.1
C(6) C(16) C(24) C(17) 0(1)
C(6) C(16) C(24) H(17) 179.4
H(10) C(16) C(24) C(17) 179.9
H(10) C(16) C(24) H(17) -0.5
C(24) C(17) C(23) C(19) 0(1)
C(24) C(17) C(23) H(16) -179.0
H(11) C(17) C(23) C(19) 179.9
H(11) C(17) C(23) H(16) 1.9
C(23) C(17) C(24) C(16) 0(1)
C(23) C(17) C(24) H(17) -179.4
H(11) C(17) C(24) C(16) 179.4
H(11) C(17) C(24) H(17) -0.2
C(30) C(18) C(26) C(31) 175(1)
C(30) C(18) C(26) H(21) -2.6
C(33) C(18) C(26) C(31) 1(1)
C(33) C(18) C(26) H(21) -177.1
C(26) C(18) C(30) O(4) 55(1)
C(26) C(18) C(30) C(25) -68(1)
C(26) C(18) C(30) H(25) 174.5
C(33) C(18) C(30) O(4) -129(1)
C(33) C(18) C(30) C(25) 105(1)
C(33) C(18) C(30) H(25) -11.0
C(26) C(18) C(33) C(34) 0(1)
C(26) C(18) C(33) H(27) -179.6
C(30) C(18) C(33) C(34) -175(1)
C(30) C(18) C(33) H(27) 5.8
C(6) C(19) C(23) C(17) 1(1)
C(6) C(19) C(23) H(16) 179.7
H(12) C(19) C(23) C(17) -178.4
H(12) C(19) C(23) H(16) -0.5
C(28) C(20) C(22) C(29) 0(1)
C(28) C(20) C(22) H(15) -179.3
H(13) C(20) C(22) C(29) 178.4
H(13) C(20) C(22) H(15) -1.2
C(22) C(20) C(28) C(8) -1(1)
C(22) C(20) C(28) H(23) -178.2
H(13) C(20) C(28) C(8) -179.5
H(13) C(20) C(28) H(23) 3.8
C(20) C(22) C(29) C(27) 0(1)
C(20) C(22) C(29) H(24) -179.8
H(15) C(22) C(29) C(27) -179.5
H(15) C(22) C(29) H(24) -0.1
H(18) C(25) C(30) O(4) -93.5
H(18) C(25) C(30) C(18) 32.9
H(18) C(25) C(30) H(25) 149.3
H(19) C(25) C(30) O(4) 146.6
H(19) C(25) C(30) C(18) -87.0
H(19) C(25) C(30) H(25) 29.4
H(20) C(25) C(30) O(4) 24.5
H(20) C(25) C(30) C(18) 150.9
H(20) C(25) C(30) H(25) -92.7
C(18) C(26) C(31) C(32) -1(2)
C(18) C(26) C(31) H(26) 178.2
H(21) C(26) C(31) C(32) 176.6
H(21) C(26) C(31) H(26) -3.6
C(8) C(27) C(29) C(22) -1(1)
C(8) C(27) C(29) H(24) 179.6
H(22) C(27) C(29) C(22) 178.4
H(22) C(27) C(29) H(24) -1.0
C(26) C(31) C(32) C(34) 1(2)
C(26) C(31) C(32) C(36) -178(1)
H(26) C(31) C(32) C(34) -178.0
H(26) C(31) C(32) C(36) 1.9
C(31) C(32) C(34) C(33) -1(2)
C(31) C(32) C(34) H(28) -179.5
C(36) C(32) C(34) C(33) 178(1)
C(36) C(32) C(34) H(28) 0.6
C(31) C(32) C(36) C(35) -115(1)
C(31) C(32) C(36) H(32) 10.2
C(31) C(32) C(36) H(33) 128.2
C(34) C(32) C(36) C(35) 64(1)
C(34) C(32) C(36) H(32) -169.9
C(34) C(32) C(36) H(33) -51.9
C(18) C(33) C(34) C(32) 1(2)
C(18) C(33) C(34) H(28) 179.0
H(27) C(33) C(34) C(32) 179.9
H(27) C(33) C(34) H(28) -2.3
H(29) C(35) C(36) C(32) -85.2
H(29) C(35) C(36) H(32) 149.3
H(29) C(35) C(36) H(33) 32.2
H(30) C(35) C(36) C(32) 151.8
H(30) C(35) C(36) H(32) 26.3
H(30) C(35) C(36) H(33) -90.8
H(31) C(35) C(36) C(32) 33.8
H(31) C(35) C(36) H(32) -91.7
H(31) C(35) C(36) H(33) 151.2
